data_4315758
loop_
_publ_author_name
'Anja Friedrich'
'Markus Drees'
'Martina K\"ass'
'Eberhardt Herdtweck'
'Sven Schneider'

_publ_contact_author_address
;
       Department Chemie,
       Lehrstuhl f\"ur Anorganische Chemie,
       Technische Universit\"at M\"unchen,
       Lichtenbergstrasse 4,
       D-85747 Garching bei M\"unchen,
       Germany.
;
_publ_contact_author_email eberhardt.herdtweck@ch.tum.de
_publ_contact_author_fax '+49(0)89 289 13473'
_publ_contact_author_name
;
       Dr. Eberhardt Herdtweck
;
_publ_contact_author_phone '+49(0)89 289 13143'
_publ_section_title
;
 Ruthenium Complexes with Cooperative PNP-Pincer Amine, Amido, Imine, and
 Enamido Ligands: Facile Ligand Backbone Functionalization Processes
;
_journal_name_full 'Inorganic Chemistry'
_journal_page_first 5482
_journal_page_last 5494
_journal_paper_doi 10.1021/ic100358m
_journal_volume 49
_journal_year 2010
_chemical_formula_moiety 'C21 H47 F3 N O3 P3 Ru S'
_chemical_formula_sum 'C21 H47 F3 N O3 P3 Ru S'
_chemical_formula_weight 644.65
_chemical_name_systematic ?
_space_group_IT_number 14
_symmetry_cell_setting monoclinic
_symmetry_Int_Tables_number 14
_symmetry_space_group_name_Hall '-P 2yn'
_symmetry_space_group_name_H-M 'P 1 21/n 1'
_atom_sites_solution_hydrogens geom
_atom_sites_solution_primary direct
_atom_sites_solution_secondary difmap
_cell_angle_alpha 90
_cell_angle_beta 103.351(2)
_cell_angle_gamma 90
_cell_formula_units_Z 4
_cell_length_a 10.2224(5)
_cell_length_b 19.1971(10)
_cell_length_c 15.5142(8)
_cell_measurement_reflns_used 9349
_cell_measurement_temperature 173(1)
_cell_measurement_theta_max 25.32
_cell_measurement_theta_min 1.72
_cell_volume 2962.2(3)
_computing_cell_refinement 'SAINT (Bruker, 2008b)'
_computing_data_collection 'APEX II Control Software (Bruker, 2008a)'
_computing_data_reduction 'SAINT (Bruker, 2008b)'
_computing_molecular_graphics 'PLATON (Spek, 2009)'
_computing_publication_material 'PLATON (Spek, 2009)'
_computing_structure_refinement 'SHELXL97 (Sheldrick, 1998)'
_computing_structure_solution 'SIR92 (Altomare, 1994)'
_diffrn_ambient_temperature 173(1)
_diffrn_detector ' CCD plate '
_diffrn_detector_area_resol_mean 16
_diffrn_measured_fraction_theta_full 0.995
_diffrn_measured_fraction_theta_max 0.995
_diffrn_measurement_device ' \k-geometry diffractometer '
_diffrn_measurement_device_type ' Bruker APEX-II CCD '
_diffrn_measurement_method ' phi- and omega-rotation '
_diffrn_radiation_monochromator graphite
_diffrn_radiation_source 'rotating anode FR591'
_diffrn_radiation_type 'Mo K\a'
_diffrn_radiation_wavelength 0.71073
_diffrn_reflns_av_R_equivalents 0.0254
_diffrn_reflns_av_sigmaI/netI 0.0092
_diffrn_reflns_limit_h_max 12
_diffrn_reflns_limit_h_min -12
_diffrn_reflns_limit_k_max 23
_diffrn_reflns_limit_k_min -23
_diffrn_reflns_limit_l_max 18
_diffrn_reflns_limit_l_min -18
_diffrn_reflns_number 80411
_diffrn_reflns_theta_full 25.32
_diffrn_reflns_theta_max 25.32
_diffrn_reflns_theta_min 1.72
_diffrn_standards_decay_% 0
_exptl_absorpt_coefficient_mu 0.803
_exptl_absorpt_correction_T_max 0.7452
_exptl_absorpt_correction_T_min 0.6126
_exptl_absorpt_correction_type multi-scan
_exptl_absorpt_process_details 'SADABS, Bruker, 2008b'
_exptl_crystal_colour yellow
_exptl_crystal_density_diffrn 1.446
_exptl_crystal_density_meas ?
_exptl_crystal_density_method none
_exptl_crystal_description fragment
_exptl_crystal_F_000 1344
_exptl_crystal_size_max 0.51
_exptl_crystal_size_mid 0.46
_exptl_crystal_size_min 0.41
_refine_diff_density_max 0.448
_refine_diff_density_min -0.463
_refine_diff_density_rms 0.045
_refine_ls_extinction_method none
_refine_ls_goodness_of_fit_ref 1.092
_refine_ls_hydrogen_treatment constr
_refine_ls_matrix_type full
_refine_ls_number_parameters 310
_refine_ls_number_reflns 5387
_refine_ls_number_restraints 0
_refine_ls_restrained_S_all 1.092
_refine_ls_R_factor_all 0.0209
_refine_ls_R_factor_gt 0.0200
_refine_ls_shift/su_max 0.001
_refine_ls_shift/su_mean 0.000
_refine_ls_structure_factor_coef Fsqd
_refine_ls_weighting_details 'w=1/[\s^2^(Fo^2^)+(0.0186P)^2^+2.5092P] where P=(Fo^2^+2Fc^2^)/3'
_refine_ls_weighting_scheme sigma
_refine_ls_wR_factor_gt 0.0493
_refine_ls_wR_factor_ref 0.0501
_reflns_number_gt 5218
_reflns_number_total 5387
_reflns_threshold_expression I>2\s(I)
_cod_data_source_file ic100358m_si_001_1.cif
_cod_data_source_block Compound_12
_cod_depositor_comments
;
The following automatic conversions were performed:

'_symmetry_cell_setting' value 'Monoclinic' changed to 'monoclinic'
according to the built-in table from CIF Core dictionary named
'cif_core.dic' version 2.4.1 from 2010-06-29.

Automatic conversion script
Id: cif_fix_values 1646 2011-03-28 12:23:43Z adriana 

The following automatic conversions were performed:

'_exptl_crystal_density_meas' value 'none' was changed to '?' - the
value is perceived as not measured.

Automatic conversion script
Id: cif_fix_values 3008 2015-01-20 13:52:24Z robertas 
;
_cod_original_sg_symbol_H-M 'P 21/n'
_cod_database_code 4315758

loop_
_symmetry_equiv_pos_site_id
_symmetry_equiv_pos_as_xyz
1 x,y,z
2 1/2-x,1/2+y,1/2-z
3 -x,-y,-z
4 1/2+x,1/2-y,1/2+z

loop_
_atom_site_aniso_label
_atom_site_aniso_U_11
_atom_site_aniso_U_22
_atom_site_aniso_U_33
_atom_site_aniso_U_23
_atom_site_aniso_U_13
_atom_site_aniso_U_12
Ru1 0.0165(1) 0.0173(1) 0.0168(1) -0.0015(1) 0.0000(1) 0.0003(1)
S1 0.0280(2) 0.0267(2) 0.0318(2) -0.0099(2) -0.0055(2) 0.0076(2)
P1 0.0237(2) 0.0246(2) 0.0197(2) 0.0006(2) 0.0031(2) -0.0014(2)
P2 0.0191(2) 0.0243(2) 0.0236(2) -0.0020(2) 0.0024(2) -0.0025(2)
P3 0.0188(2) 0.0247(2) 0.0200(2) 0.0011(2) -0.0006(2) 0.0007(2)
F1 0.0728(10) 0.0442(8) 0.0550(9) 0.0106(7) -0.0017(7) 0.0181(7)
F2 0.0593(9) 0.0315(7) 0.0846(11) -0.0242(7) -0.0027(8) 0.0157(6)
F3 0.0301(7) 0.0438(8) 0.0976(12) -0.0026(8) 0.0008(7) 0.0111(6)
O1 0.0343(7) 0.0237(7) 0.0331(7) -0.0083(5) -0.0018(6) 0.0051(5)
O2 0.0302(8) 0.0419(9) 0.0644(11) -0.0165(8) -0.0018(7) -0.0025(6)
O3 0.0569(10) 0.0551(10) 0.0307(8) -0.0098(7) -0.0011(7) 0.0156(8)
N1 0.0230(7) 0.0230(7) 0.0221(7) -0.0013(6) -0.0032(6) 0.0006(6)
C1 0.0492(13) 0.0301(11) 0.0461(13) -0.0058(9) -0.0216(10) 0.0139(10)
C2 0.0348(12) 0.097(2) 0.0204(10) -0.0069(11) -0.0057(9) 0.0035(12)
C3 0.0374(11) 0.0356(10) 0.0191(9) -0.0003(8) 0.0029(8) -0.0003(8)
C4 0.0348(11) 0.0561(14) 0.0405(12) 0.0091(10) -0.0146(9) -0.0189(10)
C5 0.0230(9) 0.0371(11) 0.0352(10) -0.0038(8) -0.0015(8) -0.0057(8)
C6 0.0288(9) 0.0383(11) 0.0281(10) -0.0015(8) 0.0082(8) 0.0054(8)
C7 0.0451(13) 0.0707(17) 0.0445(13) 0.0058(12) 0.0241(11) 0.0145(12)
C8 0.0429(12) 0.0355(11) 0.0533(14) -0.0138(10) 0.0131(10) 0.0079(9)
C9 0.0392(11) 0.0344(11) 0.0330(10) 0.0088(8) 0.0075(9) -0.0071(9)
C10 0.0619(15) 0.0327(12) 0.0500(14) 0.0091(10) 0.0147(12) -0.0036(10)
C11 0.0461(13) 0.0490(14) 0.0608(16) 0.0146(12) -0.0023(12) -0.0229(11)
C12 0.0305(9) 0.0256(9) 0.0352(10) -0.0005(8) 0.0080(8) -0.0068(8)
C13 0.0577(14) 0.0231(10) 0.0435(12) -0.0052(9) 0.0144(10) -0.0059(9)
C14 0.0468(12) 0.0302(10) 0.0401(12) 0.0078(9) 0.0103(10) -0.0016(9)
C15 0.0263(9) 0.0377(11) 0.0334(10) -0.0032(8) 0.0112(8) -0.0023(8)
C16 0.0477(13) 0.0412(13) 0.0594(15) -0.0087(11) 0.0281(11) 0.0026(10)
C17 0.0366(11) 0.0517(14) 0.0588(15) -0.0074(11) 0.0264(11) -0.0081(10)
C18 0.0324(10) 0.0456(12) 0.0226(9) -0.0001(8) 0.0020(8) -0.0018(9)
C19 0.0229(9) 0.0370(11) 0.0355(11) -0.0025(8) -0.0025(8) -0.0051(8)
C20 0.0290(10) 0.0319(10) 0.0392(11) 0.0071(8) 0.0017(8) 0.0072(8)
C21 0.0357(11) 0.0271(10) 0.0483(13) -0.0075(9) -0.0039(9) 0.0074(8)

loop_
_atom_site_label
_atom_site_type_symbol
_atom_site_thermal_displace_type
_atom_site_fract_x
_atom_site_fract_y
_atom_site_fract_z
_atom_site_occupancy
_atom_site_U_iso_or_equiv
_atom_site_calc_flag
_atom_site_refinement_flags
Ru1 Ru Uani 0.07073(1) 0.13707(1) 0.22059(1) 1.000 0.0175(1) . .
S1 S Uani 0.08688(5) 0.31139(2) 0.32372(3) 1.000 0.0309(1) . .
P1 P Uani 0.20534(4) 0.15923(2) 0.12087(3) 1.000 0.0230(1) . .
P2 P Uani -0.09933(4) 0.08031(2) 0.26909(3) 1.000 0.0228(1) . .
P3 P Uani 0.23664(4) 0.11508(2) 0.34137(3) 1.000 0.0220(1) . .
F1 F Uani -0.04501(16) 0.39027(7) 0.19407(10) 1.000 0.0600(5) . .
F2 F Uani -0.03329(15) 0.43324(7) 0.32317(11) 1.000 0.0616(5) . .
F3 F Uani -0.16705(13) 0.34851(7) 0.27679(11) 1.000 0.0594(5) . .
O1 O Uani 0.04745(13) 0.25299(7) 0.26469(9) 1.000 0.0319(4) . .
O2 O Uani 0.20839(15) 0.34599(8) 0.31616(12) 1.000 0.0476(5) . .
O3 O Uani 0.07232(17) 0.30037(9) 0.41255(10) 1.000 0.0494(5) . .
N1 N Uani -0.09483(14) 0.15670(8) 0.09972(10) 1.000 0.0241(4) . .
C1 C Uani -0.1538(2) 0.22772(11) 0.09793(16) 1.000 0.0471(7) . .
C2 C Uani -0.0486(2) 0.14940(15) 0.01767(14) 1.000 0.0527(8) . .
C3 C Uani 0.0806(2) 0.15774(10) 0.01499(12) 1.000 0.0313(6) . .
C4 C Uani -0.2048(2) 0.10544(13) 0.09304(15) 1.000 0.0476(7) . .
C5 C Uani -0.24316(18) 0.08777(11) 0.17305(13) 1.000 0.0331(6) . .
C6 C Uani 0.32600(19) 0.08946(10) 0.10514(13) 1.000 0.0315(6) . .
C7 C Uani 0.3980(2) 0.10314(15) 0.02974(16) 1.000 0.0512(8) . .
C8 C Uani 0.2565(2) 0.01854(11) 0.09069(16) 1.000 0.0436(7) . .
C9 C Uani 0.2974(2) 0.24002(11) 0.10143(14) 1.000 0.0357(6) . .
C10 C Uani 0.2101(3) 0.30495(11) 0.09694(16) 1.000 0.0479(8) . .
C11 C Uani 0.4320(2) 0.25041(13) 0.16865(17) 1.000 0.0544(8) . .
C12 C Uani -0.09714(19) -0.01654(10) 0.28397(13) 1.000 0.0304(5) . .
C13 C Uani -0.0517(2) -0.05614(10) 0.21048(15) 1.000 0.0410(7) . .
C14 C Uani -0.0181(2) -0.04087(11) 0.37501(14) 1.000 0.0390(7) . .
C15 C Uani -0.17704(19) 0.10905(11) 0.36160(13) 1.000 0.0318(6) . .
C16 C Uani -0.2103(2) 0.18661(12) 0.35235(17) 1.000 0.0469(8) . .
C17 C Uani -0.3006(2) 0.06690(13) 0.37169(17) 1.000 0.0465(8) . .
C18 C Uani 0.1920(2) 0.11776(11) 0.44940(12) 1.000 0.0342(6) . .
C19 C Uani 0.37965(18) 0.17520(11) 0.36578(13) 1.000 0.0333(6) . .
C20 C Uani 0.3273(2) 0.03211(10) 0.34791(14) 1.000 0.0344(6) . .
C21 C Uani -0.0460(2) 0.37400(11) 0.27734(15) 1.000 0.0392(7) . .
H1 H Uiso 0.08200 0.06230 0.18660 1.000 0.0210 . .
H11 H Uiso -0.18950 0.23450 0.15080 1.000 0.0710 calc R
H12 H Uiso -0.22670 0.23280 0.04480 1.000 0.0710 calc R
H13 H Uiso -0.08420 0.26260 0.09700 1.000 0.0710 calc R
H21 H Uiso -0.11230 0.13840 -0.03550 1.000 0.0630 calc R
H31 H Uiso 0.10640 0.16270 -0.03970 1.000 0.0380 calc R
H41 H Uiso -0.28500 0.12380 0.05070 1.000 0.0570 calc R
H42 H Uiso -0.17780 0.06210 0.06730 1.000 0.0570 calc R
H51 H Uiso -0.29220 0.04290 0.16460 1.000 0.0400 calc R
H52 H Uiso -0.30550 0.12380 0.18570 1.000 0.0400 calc R
H61 H Uiso 0.39700 0.08640 0.16140 1.000 0.0380 calc R
H71 H Uiso 0.45090 0.14600 0.04210 1.000 0.0770 calc R
H72 H Uiso 0.33100 0.10810 -0.02640 1.000 0.0770 calc R
H73 H Uiso 0.45770 0.06400 0.02560 1.000 0.0770 calc R
H81 H Uiso 0.22990 0.00440 0.14490 1.000 0.0650 calc R
H82 H Uiso 0.31860 -0.01600 0.07610 1.000 0.0650 calc R
H83 H Uiso 0.17660 0.02180 0.04190 1.000 0.0650 calc R
H91 H Uiso 0.31860 0.23480 0.04200 1.000 0.0430 calc R
H101 H Uiso 0.12640 0.29840 0.05190 1.000 0.0720 calc R
H102 H Uiso 0.25860 0.34530 0.08140 1.000 0.0720 calc R
H103 H Uiso 0.18920 0.31280 0.15470 1.000 0.0720 calc R
H111 H Uiso 0.48040 0.20600 0.17840 1.000 0.0810 calc R
H112 H Uiso 0.41520 0.26710 0.22480 1.000 0.0810 calc R
H113 H Uiso 0.48620 0.28470 0.14560 1.000 0.0810 calc R
H121 H Uiso -0.19260 -0.03060 0.27980 1.000 0.0360 calc R
H131 H Uiso -0.10380 -0.04030 0.15270 1.000 0.0610 calc R
H132 H Uiso -0.06610 -0.10620 0.21680 1.000 0.0610 calc R
H133 H Uiso 0.04410 -0.04730 0.21480 1.000 0.0610 calc R
H141 H Uiso -0.04790 -0.01480 0.42130 1.000 0.0590 calc R
H142 H Uiso 0.07810 -0.03270 0.38020 1.000 0.0590 calc R
H143 H Uiso -0.03370 -0.09070 0.38180 1.000 0.0590 calc R
H151 H Uiso -0.10700 0.10320 0.41790 1.000 0.0380 calc R
H161 H Uiso -0.12870 0.21300 0.35110 1.000 0.0700 calc R
H162 H Uiso -0.24570 0.20190 0.40280 1.000 0.0700 calc R
H163 H Uiso -0.27790 0.19470 0.29720 1.000 0.0700 calc R
H171 H Uiso -0.27450 0.01830 0.38530 1.000 0.0700 calc R
H172 H Uiso -0.36990 0.06900 0.31630 1.000 0.0700 calc R
H173 H Uiso -0.33620 0.08660 0.41990 1.000 0.0700 calc R
H181 H Uiso 0.13020 0.07950 0.45320 1.000 0.0510 calc R
H182 H Uiso 0.14840 0.16230 0.45590 1.000 0.0510 calc R
H183 H Uiso 0.27360 0.11300 0.49670 1.000 0.0510 calc R
H191 H Uiso 0.34670 0.22310 0.36670 1.000 0.0500 calc R
H192 H Uiso 0.43110 0.17090 0.32000 1.000 0.0500 calc R
H193 H Uiso 0.43760 0.16380 0.42370 1.000 0.0500 calc R
H201 H Uiso 0.26290 -0.00650 0.34000 1.000 0.0520 calc R
H202 H Uiso 0.39000 0.02810 0.40590 1.000 0.0520 calc R
H203 H Uiso 0.37750 0.03030 0.30120 1.000 0.0520 calc R

loop_
_atom_type_symbol
_atom_type_description
_atom_type_scat_dispersion_real
_atom_type_scat_dispersion_imag
_atom_type_scat_source
S S 0.1246 0.1234 'International Tables Vol C Tables 4.2.6.8 and 6.1.1.4'
Ru Ru -1.2594 0.8363 'International Tables Vol C Tables 4.2.6.8 and 6.1.1.4'
P P 0.1023 0.0942 'International Tables Vol C Tables 4.2.6.8 and 6.1.1.4'
O O 0.0106 0.0060 'International Tables Vol C Tables 4.2.6.8 and 6.1.1.4'
N N 0.0061 0.0033 'International Tables Vol C Tables 4.2.6.8 and 6.1.1.4'
F F 0.0171 0.0103 'International Tables Vol C Tables 4.2.6.8 and 6.1.1.4'
H H 0.0000 0.0000 'International Tables Vol C Tables 4.2.6.8 and 6.1.1.4'
C C 0.0033 0.0016 'International Tables Vol C Tables 4.2.6.8 and 6.1.1.4'

loop_
_geom_angle_atom_site_label_1
_geom_angle_atom_site_label_2
_geom_angle_atom_site_label_3
_geom_angle
_geom_angle_site_symmetry_1
_geom_angle_site_symmetry_2
_geom_angle_site_symmetry_3
_geom_angle_publ_flag
P1 Ru1 P2 154.31(2) . . . yes
P1 Ru1 P3 98.01(2) . . . yes
P1 Ru1 O1 97.75(4) . . . yes
P1 Ru1 N1 82.08(4) . . . yes
P2 Ru1 P3 96.81(2) . . . yes
P2 Ru1 O1 102.47(4) . . . yes
P2 Ru1 N1 82.71(4) . . . yes
P3 Ru1 O1 92.43(4) . . . yes
P3 Ru1 N1 178.87(4) . . . yes
O1 Ru1 N1 88.67(5) . . . yes
P1 Ru1 H1 81.00 . . . no
P2 Ru1 H1 78.00 . . . no
P3 Ru1 H1 90.00 . . . no
O1 Ru1 H1 177.00 . . . no
N1 Ru1 H1 88.00 . . . no
O3 S1 C21 104.00(10) . . . yes
O1 S1 C21 100.78(9) . . . yes
O1 S1 O2 115.26(9) . . . yes
O1 S1 O3 114.74(9) . . . yes
O2 S1 O3 115.45(10) . . . yes
O2 S1 C21 103.96(9) . . . yes
Ru1 P1 C3 101.34(7) . . . yes
C6 P1 C9 101.56(9) . . . yes
Ru1 P1 C9 130.70(7) . . . yes
C3 P1 C6 102.40(9) . . . yes
Ru1 P1 C6 117.53(6) . . . yes
C3 P1 C9 98.05(9) . . . yes
Ru1 P2 C12 121.18(6) . . . yes
Ru1 P2 C15 126.25(7) . . . yes
Ru1 P2 C5 102.66(6) . . . yes
C5 P2 C15 101.31(9) . . . yes
C12 P2 C15 101.11(9) . . . yes
C5 P2 C12 99.30(9) . . . yes
Ru1 P3 C20 118.78(7) . . . yes
C18 P3 C19 98.53(9) . . . yes
Ru1 P3 C18 117.05(7) . . . yes
Ru1 P3 C19 117.67(7) . . . yes
C18 P3 C20 101.70(9) . . . yes
C19 P3 C20 99.60(9) . . . yes
Ru1 O1 S1 152.22(9) . . . yes
Ru1 N1 C4 111.12(12) . . . yes
C1 N1 C2 106.40(17) . . . yes
C1 N1 C4 108.06(15) . . . yes
C2 N1 C4 105.56(16) . . . yes
Ru1 N1 C1 113.12(12) . . . yes
Ru1 N1 C2 112.17(12) . . . yes
N1 C2 C3 122.27(18) . . . yes
P1 C3 C2 117.43(15) . . . yes
N1 C4 C5 117.02(18) . . . yes
P2 C5 C4 113.21(14) . . . yes
P1 C6 C8 110.98(14) . . . yes
C7 C6 C8 109.13(18) . . . no
P1 C6 C7 114.89(15) . . . yes
P1 C9 C10 111.92(16) . . . yes
P1 C9 C11 113.74(15) . . . yes
C10 C9 C11 110.36(19) . . . no
C13 C12 C14 110.49(16) . . . no
P2 C12 C14 113.94(14) . . . yes
P2 C12 C13 113.49(14) . . . yes
P2 C15 C17 115.20(15) . . . yes
P2 C15 C16 109.83(15) . . . yes
C16 C15 C17 110.63(17) . . . no
F1 C21 F3 107.21(18) . . . yes
F2 C21 F3 107.09(17) . . . yes
S1 C21 F1 111.34(15) . . . yes
S1 C21 F2 112.24(15) . . . yes
S1 C21 F3 111.46(15) . . . yes
F1 C21 F2 107.22(17) . . . yes
N1 C1 H11 109.00 . . . no
N1 C1 H12 109.00 . . . no
N1 C1 H13 110.00 . . . no
H11 C1 H12 109.00 . . . no
H11 C1 H13 109.00 . . . no
H12 C1 H13 109.00 . . . no
N1 C2 H21 119.00 . . . no
C3 C2 H21 119.00 . . . no
P1 C3 H31 121.00 . . . no
C2 C3 H31 121.00 . . . no
N1 C4 H41 108.00 . . . no
N1 C4 H42 108.00 . . . no
C5 C4 H41 108.00 . . . no
C5 C4 H42 108.00 . . . no
H41 C4 H42 107.00 . . . no
P2 C5 H51 109.00 . . . no
P2 C5 H52 109.00 . . . no
C4 C5 H51 109.00 . . . no
C4 C5 H52 109.00 . . . no
H51 C5 H52 108.00 . . . no
P1 C6 H61 107.00 . . . no
C7 C6 H61 107.00 . . . no
C8 C6 H61 107.00 . . . no
C6 C7 H71 109.00 . . . no
C6 C7 H72 109.00 . . . no
C6 C7 H73 109.00 . . . no
H71 C7 H72 109.00 . . . no
H71 C7 H73 109.00 . . . no
H72 C7 H73 110.00 . . . no
C6 C8 H81 109.00 . . . no
C6 C8 H82 109.00 . . . no
C6 C8 H83 109.00 . . . no
H81 C8 H82 109.00 . . . no
H81 C8 H83 110.00 . . . no
H82 C8 H83 110.00 . . . no
P1 C9 H91 107.00 . . . no
C10 C9 H91 107.00 . . . no
C11 C9 H91 107.00 . . . no
C9 C10 H101 109.00 . . . no
C9 C10 H102 109.00 . . . no
C9 C10 H103 109.00 . . . no
H101 C10 H102 110.00 . . . no
H101 C10 H103 109.00 . . . no
H102 C10 H103 109.00 . . . no
C9 C11 H111 109.00 . . . no
C9 C11 H112 109.00 . . . no
C9 C11 H113 109.00 . . . no
H111 C11 H112 109.00 . . . no
H111 C11 H113 109.00 . . . no
H112 C11 H113 110.00 . . . no
P2 C12 H121 106.00 . . . no
C13 C12 H121 106.00 . . . no
C14 C12 H121 106.00 . . . no
C12 C13 H131 109.00 . . . no
C12 C13 H132 110.00 . . . no
C12 C13 H133 109.00 . . . no
H131 C13 H132 109.00 . . . no
H131 C13 H133 109.00 . . . no
H132 C13 H133 109.00 . . . no
C12 C14 H141 109.00 . . . no
C12 C14 H142 109.00 . . . no
C12 C14 H143 109.00 . . . no
H141 C14 H142 109.00 . . . no
H141 C14 H143 110.00 . . . no
H142 C14 H143 109.00 . . . no
P2 C15 H151 107.00 . . . no
C16 C15 H151 107.00 . . . no
C17 C15 H151 107.00 . . . no
C15 C16 H161 110.00 . . . no
C15 C16 H162 109.00 . . . no
C15 C16 H163 109.00 . . . no
H161 C16 H162 110.00 . . . no
H161 C16 H163 109.00 . . . no
H162 C16 H163 109.00 . . . no
C15 C17 H171 109.00 . . . no
C15 C17 H172 109.00 . . . no
C15 C17 H173 109.00 . . . no
H171 C17 H172 109.00 . . . no
H171 C17 H173 109.00 . . . no
H172 C17 H173 109.00 . . . no
P3 C18 H181 109.00 . . . no
P3 C18 H182 109.00 . . . no
P3 C18 H183 109.00 . . . no
H181 C18 H182 109.00 . . . no
H181 C18 H183 110.00 . . . no
H182 C18 H183 109.00 . . . no
P3 C19 H191 109.00 . . . no
P3 C19 H192 109.00 . . . no
P3 C19 H193 109.00 . . . no
H191 C19 H192 109.00 . . . no
H191 C19 H193 109.00 . . . no
H192 C19 H193 109.00 . . . no
P3 C20 H201 109.00 . . . no
P3 C20 H202 110.00 . . . no
P3 C20 H203 110.00 . . . no
H201 C20 H202 109.00 . . . no
H201 C20 H203 109.00 . . . no
H202 C20 H203 109.00 . . . no

loop_
_geom_bond_atom_site_label_1
_geom_bond_atom_site_label_2
_geom_bond_distance
_geom_bond_site_symmetry_1
_geom_bond_site_symmetry_2
_geom_bond_publ_flag
Ru1 P1 2.3348(5) . . yes
Ru1 P2 2.3194(5) . . yes
Ru1 P3 2.2579(5) . . yes
Ru1 O1 2.3563(14) . . yes
Ru1 N1 2.2488(15) . . yes
Ru1 H1 1.5400 . . no
S1 O2 1.4370(17) . . yes
S1 O3 1.4356(16) . . yes
S1 C21 1.832(2) . . yes
S1 O1 1.4448(14) . . yes
P1 C6 1.875(2) . . yes
P1 C9 1.874(2) . . yes
P1 C3 1.8324(19) . . yes
P2 C12 1.873(2) . . yes
P2 C15 1.877(2) . . yes
P2 C5 1.841(2) . . yes
P3 C18 1.8366(19) . . yes
P3 C20 1.834(2) . . yes
P3 C19 1.832(2) . . yes
F1 C21 1.331(3) . . yes
F2 C21 1.332(3) . . yes
F3 C21 1.329(3) . . yes
N1 C2 1.463(3) . . yes
N1 C4 1.480(3) . . yes
N1 C1 1.488(3) . . yes
C2 C3 1.341(3) . . no
C4 C5 1.426(3) . . no
C6 C7 1.542(3) . . no
C6 C8 1.528(3) . . no
C9 C11 1.536(3) . . no
C9 C10 1.525(3) . . no
C12 C13 1.529(3) . . no
C12 C14 1.529(3) . . no
C15 C16 1.527(3) . . no
C15 C17 1.538(3) . . no
C1 H11 0.9800 . . no
C1 H12 0.9800 . . no
C1 H13 0.9800 . . no
C2 H21 0.9500 . . no
C3 H31 0.9500 . . no
C4 H41 0.9900 . . no
C4 H42 0.9900 . . no
C5 H51 0.9900 . . no
C5 H52 0.9900 . . no
C6 H61 1.0000 . . no
C7 H71 0.9800 . . no
C7 H72 0.9800 . . no
C7 H73 0.9800 . . no
C8 H81 0.9800 . . no
C8 H82 0.9800 . . no
C8 H83 0.9800 . . no
C9 H91 1.0000 . . no
C10 H101 0.9800 . . no
C10 H102 0.9800 . . no
C10 H103 0.9800 . . no
C11 H111 0.9800 . . no
C11 H112 0.9800 . . no
C11 H113 0.9800 . . no
C12 H121 1.0000 . . no
C13 H131 0.9800 . . no
C13 H132 0.9800 . . no
C13 H133 0.9800 . . no
C14 H141 0.9800 . . no
C14 H142 0.9800 . . no
C14 H143 0.9800 . . no
C15 H151 1.0000 . . no
C16 H161 0.9800 . . no
C16 H162 0.9800 . . no
C16 H163 0.9800 . . no
C17 H171 0.9800 . . no
C17 H172 0.9800 . . no
C17 H173 0.9800 . . no
C18 H181 0.9800 . . no
C18 H182 0.9800 . . no
C18 H183 0.9800 . . no
C19 H191 0.9800 . . no
C19 H192 0.9800 . . no
C19 H193 0.9800 . . no
C20 H201 0.9800 . . no
C20 H202 0.9800 . . no
C20 H203 0.9800 . . no
